data_4308033
loop_
_publ_author_name
'Sonia Nieto'
'Julio P\'erez'
'Luc\'ia Riera'
'V\'ictor Riera'
'Daniel Miguel'
'James A. Golen'
'Arnold L. Rheingold'

_publ_contact_author
;
     JULIO PEREZ
     Departamento de Quimica Organica e Inorganica 
     IUQOEM - Facultad de Quimica
     Universidad de Oviedo-CSIC
     C/ Julian Claveria s/n
     33006 Oviedo  (ASTURIAS)
     SPAIN
;
_publ_contact_author_email japm@uniovi.es
_publ_contact_author_fax +34-85-103446
_publ_contact_author_phone +34-85-102985
_publ_section_title
;
Pyrazole Complexes as Anion Receptors: Effects of Changing the Metal, the
Pyrazole Substitution Pattern, and the Number of Pyrazole Ligands
;
_journal_name_full 'Inorganic Chemistry'
_journal_page_first 3407
_journal_page_last 3418
_journal_paper_doi 10.1021/ic0700046
_journal_volume 46
_journal_year 2007
_chemical_formula_sum 'C15 H21 Mo N4 O6 Re'
_chemical_formula_weight 635.50
_chemical_name_systematic
; 
 ? 
;
_space_group_IT_number 2
_symmetry_cell_setting triclinic
_symmetry_space_group_name_Hall '-P 1'
_symmetry_space_group_name_H-M 'P -1'
_atom_sites_solution_hydrogens geom
_atom_sites_solution_primary direct
_atom_sites_solution_secondary difmap
_audit_creation_method SHELXL-97
_cell_angle_alpha 79.44(2)
_cell_angle_beta 75.718(16)
_cell_angle_gamma 72.794(19)
_cell_formula_units_Z 4
_cell_length_a 9.907(10)
_cell_length_b 14.555(14)
_cell_length_c 16.175(16)
_cell_measurement_temperature 296(2)
_cell_volume 2144(4)
_computing_cell_refinement 'Bruker SMART'
_computing_data_collection 'Bruker SMART'
_computing_data_reduction 'Bruker SHELXTL'
_computing_molecular_graphics 'Bruker SHELXTL'
_computing_publication_material 'Bruker SHELXTL'
_computing_structure_refinement 'SHELXL-97 (Sheldrick, 1997)'
_computing_structure_solution 'SHELXS-97 (Sheldrick, 1990)'
_diffrn_ambient_temperature 296(2)
_diffrn_measured_fraction_theta_full 0.953
_diffrn_measured_fraction_theta_max 0.953
_diffrn_measurement_device_type 'CCD area detector'
_diffrn_measurement_method 'phi and omega scans'
_diffrn_radiation_monochromator graphite
_diffrn_radiation_source 'fine-focus sealed tube'
_diffrn_radiation_type MoK\a
_diffrn_radiation_wavelength 0.71073
_diffrn_reflns_av_R_equivalents 0.0671
_diffrn_reflns_av_sigmaI/netI 0.0903
_diffrn_reflns_limit_h_max 10
_diffrn_reflns_limit_h_min -10
_diffrn_reflns_limit_k_max 16
_diffrn_reflns_limit_k_min -14
_diffrn_reflns_limit_l_max 17
_diffrn_reflns_limit_l_min -14
_diffrn_reflns_number 9413
_diffrn_reflns_theta_full 23.41
_diffrn_reflns_theta_max 23.41
_diffrn_reflns_theta_min 1.31
_exptl_absorpt_coefficient_mu 6.262
_exptl_absorpt_correction_T_max 1.000000
_exptl_absorpt_correction_T_min 0.138939
_exptl_absorpt_correction_type multi-scan
_exptl_absorpt_process_details SADABS
_exptl_crystal_colour YELLOW
_exptl_crystal_density_diffrn 1.969
_exptl_crystal_density_method 'not measured'
_exptl_crystal_description PRISM
_exptl_crystal_F_000 1216
_exptl_crystal_size_max 0.18
_exptl_crystal_size_mid 0.15
_exptl_crystal_size_min 0.11
_refine_diff_density_max 3.874
_refine_diff_density_min -5.102
_refine_diff_density_rms 0.402
_refine_ls_extinction_method none
_refine_ls_goodness_of_fit_ref 1.056
_refine_ls_hydrogen_treatment mixed
_refine_ls_matrix_type full
_refine_ls_number_parameters 495
_refine_ls_number_reflns 5976
_refine_ls_number_restraints 0
_refine_ls_restrained_S_all 1.056
_refine_ls_R_factor_all 0.1342
_refine_ls_R_factor_gt 0.0925
_refine_ls_shift/su_max 0.000
_refine_ls_shift/su_mean 0.000
_refine_ls_structure_factor_coef Fsqd
_refine_ls_weighting_details 'calc w=1/[\s^2^(Fo^2^)+(0.1760P)^2^+0.0000P] where P=(Fo^2^+2Fc^2^)/3'
_refine_ls_weighting_scheme calc
_refine_ls_wR_factor_gt 0.2303
_refine_ls_wR_factor_ref 0.2672
_reflns_number_gt 3860
_reflns_number_total 5976
_reflns_threshold_expression >2sigma(I)
_cod_data_source_file ic0700046si20070102_075057_01.cif
_cod_data_source_block cOMPOUND_3_(sn336am)
_cod_depositor_comments
;
The following automatic conversions were performed:
'_symmetry_cell_setting' value 'Triclinic' changed to 'triclinic'
according to '/home/saulius/struct/CIF-dictionaries/cif_core.dic'
dictionary named 'cif_core.dic' version 2.4.1 from 2010-06-29.

Automatic conversion script
Id: cif_fix_enum 1527 2010-12-29 10:47:43Z saulius 
;
_cod_database_code 4308033

loop_
_symmetry_equiv_pos_as_xyz
'x, y, z'
'-x, -y, -z'

loop_
_atom_site_label
_atom_site_type_symbol
_atom_site_fract_x
_atom_site_fract_y
_atom_site_fract_z
_atom_site_U_iso_or_equiv
_atom_site_adp_type
_atom_site_occupancy
_atom_site_symmetry_multiplicity
_atom_site_calc_flag
_atom_site_refinement_flags
_atom_site_disorder_assembly
_atom_site_disorder_group
Mo1 Mo 0.18185(19) 0.81645(12) 0.61738(11) 0.0418(5) Uani 1 1 d . . .
C1 C 0.254(3) 0.9142(17) 0.5362(15) 0.062(7) Uani 1 1 d . . .
O1 O 0.301(2) 0.9756(12) 0.4882(12) 0.080(6) Uani 1 1 d . . .
C2 C 0.076(3) 0.8333(17) 0.5245(18) 0.071(8) Uani 1 1 d . . .
O2 O 0.013(2) 0.8457(13) 0.4683(12) 0.079(6) Uani 1 1 d . . .
C3 C 0.109(3) 0.9621(18) 0.6791(16) 0.064(7) Uani 1 1 d . . .
H3A H 0.1707 0.9705 0.7137 0.077 Uiso 1 1 calc R . .
H3B H 0.0704 1.0206 0.6434 0.077 Uiso 1 1 calc R . .
C4 C 0.015(3) 0.9048(17) 0.7184(17) 0.059(6) Uani 1 1 d . . .
H4A H 0.0020 0.8812 0.7798 0.071 Uiso 1 1 calc R . .
C5 C -0.068(3) 0.8895(18) 0.6659(18) 0.069(7) Uani 1 1 d . . .
H5A H -0.1122 0.9456 0.6298 0.083 Uiso 1 1 calc R . .
H5B H -0.1288 0.8461 0.6910 0.083 Uiso 1 1 calc R . .
Re1 Re 0.03117(10) 0.60626(6) 0.68067(7) 0.0557(4) Uani 1 1 d . . .
O3 O 0.1243(14) 0.6799(11) 0.6986(9) 0.055(4) Uani 1 1 d . . .
O4 O 0.050(2) 0.5000(13) 0.7464(12) 0.080(6) Uani 1 1 d . . .
O5 O 0.102(3) 0.5782(18) 0.5748(12) 0.128(10) Uani 1 1 d . . .
O6 O -0.145(2) 0.6620(16) 0.6835(18) 0.123(10) Uani 1 1 d . . .
N1 N 0.3593(17) 0.6966(12) 0.5555(11) 0.047(5) Uani 1 1 d . . .
N2 N 0.4396(19) 0.6232(12) 0.6038(12) 0.052(5) Uani 1 1 d . . .
H2 H 0.4143 0.6113 0.6586 0.062 Uiso 1 1 calc R . .
N3 N 0.3392(18) 0.7814(12) 0.7100(11) 0.046(4) Uani 1 1 d . . .
N4 N 0.2933(18) 0.7489(12) 0.7974(11) 0.045(4) Uani 1 1 d . . .
H4 H 0.2106 0.7373 0.8184 0.054 Uiso 1 1 calc R . .
C11 C 0.560(2) 0.5721(16) 0.5581(14) 0.049(6) Uani 1 1 d . . .
C12 C 0.560(2) 0.6139(15) 0.4735(15) 0.048(6) Uani 1 1 d . . .
H12 H 0.6316 0.5949 0.4257 0.058 Uiso 1 1 calc R . .
C13 C 0.435(3) 0.6891(14) 0.4733(16) 0.056(6) Uani 1 1 d . . .
C14 C 0.663(3) 0.4935(17) 0.6042(17) 0.070(7) Uani 1 1 d . . .
H14A H 0.7342 0.5197 0.6153 0.106 Uiso 1 1 calc R . .
H14B H 0.7098 0.4420 0.5690 0.106 Uiso 1 1 calc R . .
H14C H 0.6103 0.4688 0.6576 0.106 Uiso 1 1 calc R . .
C15 C 0.383(3) 0.7548(17) 0.3968(15) 0.068(7) Uani 1 1 d . . .
H15A H 0.3055 0.7356 0.3849 0.102 Uiso 1 1 calc R . .
H15B H 0.4608 0.7496 0.3476 0.102 Uiso 1 1 calc R . .
H15C H 0.3490 0.8206 0.4097 0.102 Uiso 1 1 calc R . .
C21 C 0.392(2) 0.7381(15) 0.8436(14) 0.044(5) Uani 1 1 d . . .
C22 C 0.506(2) 0.7625(15) 0.7858(14) 0.053(6) Uani 1 1 d . . .
H22 H 0.5927 0.7627 0.7981 0.064 Uiso 1 1 calc R . .
C23 C 0.4697(19) 0.7869(13) 0.7053(13) 0.035(5) Uani 1 1 d . . .
C24 C 0.361(3) 0.7070(17) 0.9389(15) 0.063(7) Uani 1 1 d . . .
H24A H 0.3205 0.7632 0.9689 0.095 Uiso 1 1 calc R . .
H24B H 0.4493 0.6700 0.9565 0.095 Uiso 1 1 calc R . .
H24C H 0.2940 0.6678 0.9520 0.095 Uiso 1 1 calc R . .
C25 C 0.558(3) 0.8172(16) 0.6200(13) 0.059(6) Uani 1 1 d . . .
H25A H 0.5133 0.8828 0.5999 0.089 Uiso 1 1 calc R . .
H25B H 0.5638 0.7753 0.5791 0.089 Uiso 1 1 calc R . .
H25C H 0.6536 0.8127 0.6267 0.089 Uiso 1 1 calc R . .
Mo51 Mo 0.2072(2) 0.19803(12) 0.91232(12) 0.0443(5) Uani 1 1 d . . .
C51 C 0.225(3) 0.059(2) 0.9194(15) 0.063(7) Uani 1 1 d . . .
O51 O 0.234(2) -0.0253(11) 0.9282(13) 0.084(6) Uani 1 1 d . . .
C52 C 0.412(3) 0.1436(18) 0.9128(18) 0.065(7) Uani 1 1 d . . .
O52 O 0.534(3) 0.114(2) 0.9152(16) 0.132(10) Uani 1 1 d . . .
C53 C 0.071(3) 0.1446(15) 1.0458(14) 0.064(7) Uani 1 1 d . . .
H53A H -0.0301 0.1516 1.0488 0.077 Uiso 1 1 calc R . .
H53B H 0.1186 0.0856 1.0776 0.077 Uiso 1 1 calc R . .
C54 C 0.113(3) 0.2309(18) 1.0472(16) 0.079(9) Uani 1 1 d . . .
H54A H 0.0395 0.2916 1.0591 0.094 Uiso 1 1 calc R . .
C55 C 0.264(3) 0.2235(19) 1.0414(14) 0.069(8) Uani 1 1 d . . .
H55A H 0.3184 0.1674 1.0733 0.083 Uiso 1 1 calc R . .
H55B H 0.2905 0.2829 1.0405 0.083 Uiso 1 1 calc R . .
N51 N 0.2549(19) 0.2076(11) 0.7677(11) 0.049(5) Uani 1 1 d . . .
N52 N 0.1687(19) 0.2843(11) 0.7211(10) 0.043(4) Uani 1 1 d . . .
H52 H 0.1162 0.3368 0.7418 0.052 Uiso 1 1 calc R . .
N53 N -0.0261(17) 0.2648(11) 0.8858(11) 0.046(4) Uani 1 1 d . . .
N54 N -0.0898(19) 0.3633(12) 0.8880(12) 0.054(5) Uani 1 1 d . . .
H54 H -0.0543 0.4012 0.9062 0.064 Uiso 1 1 calc R . .
Re51 Re 0.27328(9) 0.45747(6) 0.87273(6) 0.0473(4) Uani 1 1 d . . .
O53 O 0.2043(15) 0.3576(9) 0.8784(9) 0.044(3) Uani 1 1 d . . .
O54 O 0.3591(18) 0.4898(14) 0.7742(13) 0.090(7) Uani 1 1 d . . .
O55 O 0.390(2) 0.4275(16) 0.9359(15) 0.107(7) Uani 1 1 d . . .
O56 O 0.134(3) 0.5551(13) 0.9027(16) 0.131(10) Uani 1 1 d . . .
C61 C 0.177(2) 0.2664(17) 0.6395(18) 0.060(7) Uani 1 1 d . . .
C62 C 0.273(3) 0.1770(18) 0.6337(15) 0.066(7) Uani 1 1 d . . .
H62 H 0.3026 0.1440 0.5855 0.079 Uiso 1 1 calc R . .
C63 C 0.321(2) 0.1428(13) 0.7117(16) 0.053(6) Uani 1 1 d . . .
C64 C 0.091(3) 0.334(2) 0.5819(17) 0.088(9) Uani 1 1 d . . .
H64A H 0.1073 0.3973 0.5773 0.132 Uiso 1 1 calc R . .
H64B H -0.0091 0.3383 0.6044 0.132 Uiso 1 1 calc R . .
H64C H 0.1193 0.3126 0.5261 0.132 Uiso 1 1 calc R . .
C65 C 0.430(2) 0.0488(15) 0.7309(16) 0.062(7) Uani 1 1 d . . .
H65A H 0.4944 0.0600 0.7615 0.092 Uiso 1 1 calc R . .
H65B H 0.4844 0.0240 0.6781 0.092 Uiso 1 1 calc R . .
H65C H 0.3812 0.0026 0.7656 0.092 Uiso 1 1 calc R . .
C71 C -0.214(2) 0.3931(16) 0.8582(15) 0.057(7) Uani 1 1 d . . .
C72 C -0.230(3) 0.3113(19) 0.8356(15) 0.064(7) Uani 1 1 d . . .
H72 H -0.3057 0.3084 0.8127 0.077 Uiso 1 1 calc R . .
C73 C -0.115(2) 0.2332(16) 0.8522(14) 0.050(6) Uani 1 1 d . . .
C74 C -0.299(2) 0.4988(16) 0.8520(19) 0.070(7) Uani 1 1 d . . .
H74A H -0.3704 0.5105 0.9036 0.104 Uiso 1 1 calc R . .
H74B H -0.3446 0.5139 0.8036 0.104 Uiso 1 1 calc R . .
H74C H -0.2339 0.5388 0.8447 0.104 Uiso 1 1 calc R . .
C75 C -0.095(3) 0.1281(17) 0.8372(19) 0.088(10) Uani 1 1 d . . .
H75A H 0.0028 0.1017 0.8090 0.131 Uiso 1 1 calc R . .
H75B H -0.1594 0.1272 0.8018 0.131 Uiso 1 1 calc R . .
H75C H -0.1163 0.0899 0.8914 0.131 Uiso 1 1 calc R . .

loop_
_atom_site_aniso_label
_atom_site_aniso_U_11
_atom_site_aniso_U_22
_atom_site_aniso_U_33
_atom_site_aniso_U_23
_atom_site_aniso_U_13
_atom_site_aniso_U_12
Mo1 0.0481(11) 0.0357(10) 0.0343(11) -0.0045(8) -0.0052(9) -0.0022(8)
C1 0.070(16) 0.054(15) 0.035(14) 0.002(12) 0.007(12) 0.004(12)
O1 0.092(13) 0.057(10) 0.077(13) 0.016(10) 0.000(11) -0.026(10)
C2 0.084(19) 0.040(14) 0.056(17) 0.004(13) 0.004(15) 0.011(13)
O2 0.092(14) 0.080(13) 0.068(13) -0.024(10) -0.037(11) 0.002(10)
C3 0.074(17) 0.059(15) 0.044(14) -0.012(12) -0.010(13) 0.009(13)
C4 0.053(14) 0.056(14) 0.054(16) -0.016(12) -0.002(13) 0.006(12)
C5 0.055(15) 0.061(16) 0.08(2) -0.018(14) -0.014(15) 0.005(12)
Re1 0.0466(6) 0.0435(6) 0.0719(8) 0.0003(5) -0.0140(5) -0.0071(4)
O3 0.033(7) 0.083(11) 0.035(8) 0.007(8) -0.006(7) -0.003(7)
O4 0.091(13) 0.086(13) 0.081(13) 0.018(11) -0.044(11) -0.042(11)
O5 0.18(2) 0.125(19) 0.040(12) -0.032(12) 0.045(13) -0.015(17)
O6 0.058(12) 0.106(17) 0.19(3) 0.027(17) -0.048(14) -0.003(11)
N1 0.041(9) 0.051(11) 0.036(11) 0.001(9) 0.006(9) -0.009(8)
N2 0.056(11) 0.048(11) 0.045(11) -0.003(9) -0.007(10) -0.009(9)
N3 0.045(11) 0.046(10) 0.040(11) 0.001(8) -0.008(9) -0.006(8)
N4 0.040(10) 0.057(11) 0.037(11) -0.015(9) -0.002(9) -0.009(8)
C11 0.039(12) 0.055(13) 0.048(15) -0.034(12) 0.008(10) -0.004(11)
C12 0.038(12) 0.059(14) 0.060(16) -0.017(12) -0.006(11) -0.030(11)
C13 0.069(15) 0.023(10) 0.065(17) -0.016(11) -0.004(13) 0.000(10)
C14 0.068(16) 0.050(14) 0.081(19) -0.015(14) -0.019(15) 0.012(12)
C15 0.093(19) 0.058(15) 0.044(15) -0.011(12) 0.005(14) -0.021(14)
C21 0.034(11) 0.048(12) 0.042(13) -0.015(10) 0.004(11) 0.000(9)
C22 0.041(12) 0.056(14) 0.039(14) 0.006(11) 0.004(11) 0.006(10)
C23 0.027(10) 0.029(10) 0.045(13) -0.013(9) -0.002(9) 0.001(8)
C24 0.074(16) 0.059(15) 0.056(16) -0.016(13) -0.012(13) -0.011(13)
C25 0.074(16) 0.063(15) 0.039(14) -0.012(12) -0.002(12) -0.018(13)
Mo51 0.0522(11) 0.0332(10) 0.0372(11) -0.0084(8) 0.0017(9) -0.0024(8)
C51 0.072(16) 0.077(19) 0.031(13) -0.002(13) -0.004(12) -0.016(14)
O51 0.114(15) 0.031(9) 0.086(14) -0.011(9) -0.005(12) 0.001(9)
C52 0.059(16) 0.061(16) 0.079(19) -0.005(14) -0.027(15) -0.011(13)
O52 0.096(18) 0.16(3) 0.103(19) -0.024(17) -0.020(15) 0.020(17)
C53 0.10(2) 0.039(13) 0.032(13) 0.016(11) 0.002(13) -0.021(13)
C54 0.10(2) 0.051(16) 0.050(16) -0.021(13) 0.008(15) 0.014(15)
C55 0.11(2) 0.067(16) 0.026(13) 0.008(12) -0.025(14) -0.022(16)
N51 0.067(12) 0.031(9) 0.035(10) -0.005(8) 0.005(9) -0.001(8)
N52 0.065(11) 0.034(9) 0.023(9) -0.011(8) -0.005(8) -0.002(8)
N53 0.038(9) 0.033(9) 0.051(11) -0.010(8) 0.001(9) 0.009(8)
N54 0.054(12) 0.041(10) 0.054(12) -0.017(9) 0.011(10) -0.005(9)
Re51 0.0478(6) 0.0395(5) 0.0521(6) -0.0088(4) -0.0089(4) -0.0068(4)
O53 0.051(8) 0.039(7) 0.051(9) -0.020(7) -0.008(7) -0.018(7)
O54 0.071(11) 0.125(16) 0.090(14) 0.031(12) -0.007(10) -0.086(12)
O55 0.107(16) 0.103(16) 0.099(17) -0.005(13) -0.019(14) -0.015(13)
O56 0.141(19) 0.056(12) 0.15(2) -0.057(13) -0.020(17) 0.066(12)
C61 0.036(12) 0.054(15) 0.09(2) -0.011(14) -0.004(13) -0.013(11)
C62 0.10(2) 0.065(17) 0.031(14) -0.016(12) 0.005(14) -0.027(16)
C63 0.063(14) 0.020(10) 0.068(17) -0.028(11) 0.021(13) -0.014(10)
C64 0.11(2) 0.10(2) 0.048(17) -0.001(16) -0.030(17) -0.016(19)
C65 0.062(15) 0.045(13) 0.069(17) -0.032(12) 0.011(13) -0.006(11)
C71 0.046(13) 0.052(14) 0.050(15) 0.004(12) 0.015(11) -0.004(11)
C72 0.071(17) 0.077(18) 0.043(15) -0.022(13) 0.003(13) -0.023(15)
C73 0.028(11) 0.060(14) 0.053(14) -0.021(12) 0.018(10) -0.011(11)
C74 0.044(13) 0.049(14) 0.11(2) -0.013(14) -0.014(14) 0.003(11)
C75 0.09(2) 0.052(16) 0.09(2) -0.040(15) 0.022(17) 0.007(14)

loop_
_atom_type_symbol
_atom_type_description
_atom_type_scat_dispersion_real
_atom_type_scat_dispersion_imag
_atom_type_scat_source
C C 0.0033 0.0016 'International Tables Vol C Tables 4.2.6.8 and 6.1.1.4'
H H 0.0000 0.0000 'International Tables Vol C Tables 4.2.6.8 and 6.1.1.4'
N N 0.0061 0.0033 'International Tables Vol C Tables 4.2.6.8 and 6.1.1.4'
Mo Mo -1.6832 0.6857 'International Tables Vol C Tables 4.2.6.8 and 6.1.1.4'
O O 0.0106 0.0060 'International Tables Vol C Tables 4.2.6.8 and 6.1.1.4'
Re Re -1.0185 7.2310 'International Tables Vol C Tables 4.2.6.8 and 6.1.1.4'

loop_
_geom_angle_atom_site_label_1
_geom_angle_atom_site_label_2
_geom_angle_atom_site_label_3
_geom_angle
_geom_angle_site_symmetry_1
_geom_angle_site_symmetry_3
_geom_angle_publ_flag
C1 Mo1 C2 77.8(11) . . ?
C1 Mo1 N1 91.6(8) . . ?
C2 Mo1 N1 90.7(8) . . ?
C1 Mo1 C4 102.9(9) . . ?
C2 Mo1 C4 103.0(10) . . ?
N1 Mo1 C4 161.7(7) . . ?
C1 Mo1 N3 99.7(9) . . ?
C2 Mo1 N3 170.0(8) . . ?
N1 Mo1 N3 79.6(6) . . ?
C4 Mo1 N3 87.0(8) . . ?
C1 Mo1 O3 169.7(8) . . ?
C2 Mo1 O3 100.2(8) . . ?
N1 Mo1 O3 78.2(5) . . ?
C4 Mo1 O3 87.4(7) . . ?
N3 Mo1 O3 80.4(5) . . ?
C1 Mo1 C3 70.8(10) . . ?
C2 Mo1 C3 108.3(9) . . ?
N1 Mo1 C3 149.9(8) . . ?
C4 Mo1 C3 34.8(8) . . ?
N3 Mo1 C3 79.6(8) . . ?
O3 Mo1 C3 119.2(7) . . ?
C1 Mo1 C5 105.4(9) . . ?
C2 Mo1 C5 69.8(10) . . ?
N1 Mo1 C5 150.1(8) . . ?
C4 Mo1 C5 34.9(9) . . ?
N3 Mo1 C5 120.1(8) . . ?
O3 Mo1 C5 83.1(7) . . ?
C3 Mo1 C5 60.0(9) . . ?
O1 C1 Mo1 178(2) . . ?
O2 C2 Mo1 178(2) . . ?
C4 C3 Mo1 70.0(15) . . ?
C3 C4 C5 116(2) . . ?
C3 C4 Mo1 75.1(14) . . ?
C5 C4 Mo1 76.1(15) . . ?
C4 C5 Mo1 69.0(13) . . ?
O6 Re1 O4 110.6(10) . . ?
O6 Re1 O3 112.9(10) . . ?
O4 Re1 O3 113.5(8) . . ?
O6 Re1 O5 105.0(14) . . ?
O4 Re1 O5 107.4(11) . . ?
O3 Re1 O5 107.0(10) . . ?
Re1 O3 Mo1 131.0(7) . . ?
C13 N1 N2 104.2(17) . . ?
C13 N1 Mo1 132.6(13) . . ?
N2 N1 Mo1 121.2(13) . . ?
C11 N2 N1 113.9(18) . . ?
C23 N3 N4 103.8(16) . . ?
C23 N3 Mo1 136.4(14) . . ?
N4 N3 Mo1 119.7(12) . . ?
C21 N4 N3 112.7(16) . . ?
N2 C11 C12 105.0(19) . . ?
N2 C11 C14 119(2) . . ?
C12 C11 C14 136(2) . . ?
C13 C12 C11 108(2) . . ?
N1 C13 C12 109(2) . . ?
N1 C13 C15 122.5(19) . . ?
C12 C13 C15 128(2) . . ?
N4 C21 C22 104.5(19) . . ?
N4 C21 C24 120.5(19) . . ?
C22 C21 C24 135(2) . . ?
C21 C22 C23 108(2) . . ?
N3 C23 C22 110.7(18) . . ?
N3 C23 C25 119.9(19) . . ?
C22 C23 C25 129.3(19) . . ?
C52 Mo51 C51 78.9(11) . . ?
C52 Mo51 C54 103.0(12) . . ?
C51 Mo51 C54 103.6(10) . . ?
C52 Mo51 N51 90.4(10) . . ?
C51 Mo51 N51 89.4(8) . . ?
C54 Mo51 N51 162.8(8) . . ?
C52 Mo51 O53 99.0(8) . . ?
C51 Mo51 O53 169.7(8) . . ?
C54 Mo51 O53 86.8(8) . . ?
N51 Mo51 O53 80.4(5) . . ?
C52 Mo51 N53 170.1(9) . . ?
C51 Mo51 N53 101.1(9) . . ?
C54 Mo51 N53 86.7(9) . . ?
N51 Mo51 N53 79.7(6) . . ?
O53 Mo51 N53 79.2(5) . . ?
C52 Mo51 C53 108.7(10) . . ?
C51 Mo51 C53 70.1(9) . . ?
C54 Mo51 C53 36.2(9) . . ?
N51 Mo51 C53 147.9(8) . . ?
O53 Mo51 C53 119.9(7) . . ?
N53 Mo51 C53 80.4(8) . . ?
C52 Mo51 C55 68.7(11) . . ?
C51 Mo51 C55 107.2(9) . . ?
C54 Mo51 C55 36.2(10) . . ?
N51 Mo51 C55 149.4(8) . . ?
O53 Mo51 C55 81.2(7) . . ?
N53 Mo51 C55 120.3(8) . . ?
C53 Mo51 C55 62.6(9) . . ?
O51 C51 Mo51 176(2) . . ?
O52 C52 Mo51 177(3) . . ?
C54 C53 Mo51 66.3(12) . . ?
C53 C54 C55 119(2) . . ?
C53 C54 Mo51 77.5(14) . . ?
C55 C54 Mo51 78.6(14) . . ?
C54 C55 Mo51 65.1(14) . . ?
C63 N51 N52 104.0(18) . . ?
C63 N51 Mo51 133.8(14) . . ?
N52 N51 Mo51 119.0(12) . . ?
C61 N52 N51 112.9(17) . . ?
C73 N53 N54 104.7(16) . . ?
C73 N53 Mo51 134.3(13) . . ?
N54 N53 Mo51 119.8(14) . . ?
C71 N54 N53 112.5(19) . . ?
O55 Re51 O54 107.5(10) . . ?
O55 Re51 O56 111.7(13) . . ?
O54 Re51 O56 107.2(11) . . ?
O55 Re51 O53 108.1(9) . . ?
O54 Re51 O53 113.1(8) . . ?
O56 Re51 O53 109.3(10) . . ?
Re51 O53 Mo51 153.4(8) . . ?
C62 C61 N52 104(2) . . ?
C62 C61 C64 134(3) . . ?
N52 C61 C64 122(2) . . ?
C61 C62 C63 110(2) . . ?
N51 C63 C62 109.6(19) . . ?
N51 C63 C65 124(2) . . ?
C62 C63 C65 126(2) . . ?
N54 C71 C72 105(2) . . ?
N54 C71 C74 121(2) . . ?
C72 C71 C74 134(3) . . ?
C71 C72 C73 110(2) . . ?
N53 C73 C72 109(2) . . ?
N53 C73 C75 126(2) . . ?
C72 C73 C75 125(2) . . ?

loop_
_geom_bond_atom_site_label_1
_geom_bond_atom_site_label_2
_geom_bond_distance
_geom_bond_site_symmetry_2
_geom_bond_publ_flag
Mo1 C1 1.93(2) . ?
Mo1 C2 1.98(3) . ?
Mo1 N1 2.256(17) . ?
Mo1 C4 2.29(2) . ?
Mo1 N3 2.310(18) . ?
Mo1 O3 2.312(15) . ?
Mo1 C3 2.35(3) . ?
Mo1 C5 2.38(2) . ?
C1 O1 1.20(3) . ?
C2 O2 1.18(3) . ?
C3 C4 1.39(3) . ?
C4 C5 1.40(4) . ?
Re1 O6 1.684(17) . ?
Re1 O4 1.697(16) . ?
Re1 O3 1.708(17) . ?
Re1 O5 1.757(18) . ?
N1 C13 1.36(3) . ?
N1 N2 1.37(2) . ?
N2 C11 1.33(3) . ?
N3 C23 1.30(2) . ?
N3 N4 1.41(2) . ?
N4 C21 1.33(3) . ?
C11 C12 1.39(3) . ?
C11 C14 1.51(3) . ?
C12 C13 1.39(3) . ?
C13 C15 1.52(3) . ?
C21 C22 1.37(3) . ?
C21 C24 1.51(3) . ?
C22 C23 1.39(3) . ?
C23 C25 1.51(3) . ?
Mo51 C52 1.95(3) . ?
Mo51 C51 1.97(3) . ?
Mo51 C54 2.23(2) . ?
Mo51 N51 2.256(18) . ?
Mo51 O53 2.279(13) . ?
Mo51 N53 2.341(17) . ?
Mo51 C53 2.38(2) . ?
Mo51 C55 2.41(2) . ?
C51 O51 1.18(3) . ?
C52 O52 1.17(3) . ?
C53 C54 1.44(4) . ?
C54 C55 1.45(4) . ?
N51 C63 1.34(3) . ?
N51 N52 1.41(2) . ?
N52 C61 1.37(3) . ?
N53 C73 1.36(3) . ?
N53 N54 1.39(2) . ?
N54 C71 1.36(3) . ?
Re51 O55 1.64(2) . ?
Re51 O54 1.667(17) . ?
Re51 O56 1.708(16) . ?
Re51 O53 1.760(12) . ?
C61 C62 1.37(3) . ?
C61 C64 1.46(3) . ?
C62 C63 1.41(3) . ?
C63 C65 1.51(3) . ?
C71 C72 1.37(3) . ?
C71 C74 1.52(3) . ?
C72 C73 1.39(3) . ?
C73 C75 1.54(3) . ?
